data_4111076
loop_
_publ_author_name
'David J. Gorin'
'Pascal Dub\'e'
'F. Dean Toste'

_publ_section_title
;
 Synthesis of Benzonorcaradienes by Gold(I)-Catalyzed [4+3] Annulation
;
_journal_name_full 'Journal of the American Chemical Society'
_journal_page_first 14480
_journal_page_last 14481
_journal_paper_doi 10.1021/ja066694e
_journal_volume 128
_journal_year 2006
_chemical_formula_moiety 'C17 H18 O2 '
_chemical_formula_sum 'C17 H18 O2'
_chemical_formula_weight 254.33
_space_group_IT_number 4
_symmetry_cell_setting monoclinic
_symmetry_Int_Tables_number 4
_symmetry_space_group_name_Hall 'P 2yb'
_symmetry_space_group_name_H-M 'P 1 21 1'
_audit_creation_date 'Tue Aug 15 13:41:28 2006'
_audit_creation_method 'by teXsan'
_cell_angle_alpha 90
_cell_angle_beta 113.978(3)
_cell_angle_gamma 90
_cell_formula_units_Z 2
_cell_length_a 8.545(2)
_cell_length_b 8.875(2)
_cell_length_c 9.964(2)
_cell_measurement_reflns_used 1703
_cell_measurement_temperature 115.2
_cell_measurement_theta_max 24.5
_cell_measurement_theta_min 3.5
_cell_volume 690.4(3)
_computing_cell_refinement 'Bruker-AXS SAINT v6.40'
_computing_data_collection 'Bruker-AXS SMART v5.054'
_computing_data_reduction 'Bruker-AXS SAINT v6.40'
_computing_publication_material teXsan
_computing_structure_refinement teXsan
_computing_structure_solution SIR97
_diffrn_measured_fraction_theta_full 1.6616
_diffrn_measured_fraction_theta_max 1.6616
_diffrn_measurement_device_type 'Bruker SMART 1000'
_diffrn_measurement_method \w-scans
_diffrn_radiation_type 'Mo K\a'
_diffrn_radiation_wavelength 0.7107
_diffrn_reflns_av_R_equivalents 0.011
_diffrn_reflns_limit_h_max 10
_diffrn_reflns_limit_h_min 0
_diffrn_reflns_limit_k_max 9
_diffrn_reflns_limit_k_min -10
_diffrn_reflns_limit_l_max 10
_diffrn_reflns_limit_l_min -11
_diffrn_reflns_number 3092
_diffrn_reflns_theta_full 24.70
_diffrn_reflns_theta_max 24.70
_diffrn_standards_decay_% 0
_diffrn_standards_interval_count 0
_diffrn_standards_interval_time 0
_diffrn_standards_number 0
_exptl_absorpt_coefficient_mu 0.079
_exptl_absorpt_correction_T_max 0.984
_exptl_absorpt_correction_T_min 0.885
_exptl_absorpt_correction_type empirical
_exptl_absorpt_process_details 'Blessing, 1995'
_exptl_crystal_colour colorless
_exptl_crystal_density_diffrn 1.223
_exptl_crystal_description blocklike
_exptl_crystal_F_000 272.00
_exptl_crystal_size_max 0.340
_exptl_crystal_size_mid 0.240
_exptl_crystal_size_min 0.210
_refine_diff_density_max 0.10
_refine_diff_density_min -0.11
_refine_ls_extinction_method none
_refine_ls_goodness_of_fit_ref 1.851
_refine_ls_hydrogen_treatment constr
_refine_ls_number_parameters 171
_refine_ls_number_reflns 1834
_refine_ls_R_factor_all 0.0373
_refine_ls_R_factor_gt 0.0321
_refine_ls_shift/su_max 0.0002
_refine_ls_structure_factor_coef F
_refine_ls_weighting_details 'w = 1/[\s^2^(Fo) + 0.00022|Fo|^2^]'
_refine_ls_weighting_scheme calc
_refine_ls_wR_factor_all 0.0405
_refine_ls_wR_factor_ref 0.0397
_reflns_number_gt 1834
_reflns_number_total 2087
_reflns_threshold_expression F^2^>3.0\s(F^2^)
_cod_data_source_file ja066694esi20060916_121336.cif
_cod_data_source_block Britt_Corkey_DJG-1
_cod_original_sg_symbol_H-M 'P 21 '
_cod_original_formula_sum 'C17 H18 O2 '
_cod_database_code 4111076

loop_
_symmetry_equiv_pos_as_xyz
x,y,z
-x,1/2+y,-z

loop_
_atom_site_label
_atom_site_type_symbol
_atom_site_fract_x
_atom_site_fract_y
_atom_site_fract_z
_atom_site_U_iso_or_equiv
_atom_site_adp_type
_atom_site_occupancy
_atom_site_calc_flag
O1 O -0.1554(2) 0.6138 0.6228(1) 0.0319(4) Uani 1.00 d
O2 O -0.4350(2) 0.6240(2) 0.5743(2) 0.0619(6) Uani 1.00 d
C1 C -0.2430(2) 0.2875(3) 0.7540(2) 0.0318(6) Uani 1.00 d
C2 C -0.2077(3) 0.1979(3) 0.8873(2) 0.0342(6) Uani 1.00 d
C3 C -0.1375(3) 0.2770(3) 1.0327(2) 0.0353(6) Uani 1.00 d
C4 C -0.0204(3) 0.1816(2) 0.9911(2) 0.0325(6) Uani 1.00 d
C5 C 0.1100(2) 0.2479(2) 0.9473(2) 0.0276(5) Uani 1.00 d
C6 C 0.2823(3) 0.2145(3) 1.0254(2) 0.0386(6) Uani 1.00 d
C7 C 0.4075(3) 0.2794(3) 0.9894(2) 0.0439(7) Uani 1.00 d
C8 C 0.3607(3) 0.3779(3) 0.8717(3) 0.0397(7) Uani 1.00 d
C9 C 0.1898(2) 0.4074(3) 0.7891(2) 0.0292(5) Uani 1.00 d
C10 C 0.0616(2) 0.3434(2) 0.8239(2) 0.0244(5) Uani 1.00 d
C11 C -0.1223(2) 0.3625(2) 0.7271(2) 0.0236(5) Uani 1.00 d
C12 C -0.1685(3) 0.4553(3) 0.5932(2) 0.0284(6) Uani 1.00 d
C13 C -0.2059(2) 0.4091(3) 0.4577(2) 0.0309(6) Uani 1.00 d
C14 C -0.2027(3) 0.2465(3) 0.4219(2) 0.0356(6) Uani 1.00 d
C15 C -0.2531(3) 0.5162(3) 0.3291(2) 0.0444(7) Uani 1.00 d
C16 C -0.3015(3) 0.6869(3) 0.6062(2) 0.0387(6) Uani 1.00 d
C17 C -0.2703(3) 0.8525(3) 0.6304(3) 0.0534(8) Uani 1.00 d
H1 H -0.3580 0.2928 0.6827 0.0382 Uiso 1.00 calc
H2 H -0.2798 0.1134 0.8781 0.0410 Uiso 1.00 calc
H3 H -0.1250 0.3834 1.0363 0.0423 Uiso 1.00 calc
H4 H -0.1701 0.2448 1.1086 0.0423 Uiso 1.00 calc
H5 H 0.0098 0.0875 1.0406 0.0392 Uiso 1.00 calc
H6 H 0.3150 0.1457 1.1052 0.0464 Uiso 1.00 calc
H7 H 0.5249 0.2563 1.0451 0.0528 Uiso 1.00 calc
H8 H 0.4461 0.4251 0.8480 0.0477 Uiso 1.00 calc
H9 H 0.1585 0.4727 0.7066 0.0351 Uiso 1.00 calc
H10 H -0.1550 0.1899 0.5102 0.0430 Uiso 1.00 calc
H11 H -0.1350 0.2331 0.3671 0.0430 Uiso 1.00 calc
H12 H -0.3162 0.2129 0.3653 0.0430 Uiso 1.00 calc
H13 H -0.1844 0.4957 0.2765 0.0535 Uiso 1.00 calc
H14 H -0.2342 0.6171 0.3642 0.0535 Uiso 1.00 calc
H15 H -0.3705 0.5035 0.2658 0.0535 Uiso 1.00 calc
H16 H -0.2085 0.8716 0.7323 0.0644 Uiso 1.00 calc
H17 H -0.3768 0.9041 0.5961 0.0644 Uiso 1.00 calc
H18 H -0.2056 0.8870 0.5782 0.0644 Uiso 1.00 calc

loop_
_atom_site_aniso_label
_atom_site_aniso_U_11
_atom_site_aniso_U_22
_atom_site_aniso_U_33
_atom_site_aniso_U_12
_atom_site_aniso_U_13
_atom_site_aniso_U_23
O1 0.0356(8) 0.0253(7) 0.0322(8) 0.0025(6) 0.0111(6) 0.0004(6)
O2 0.0326(9) 0.051(1) 0.090(1) 0.0063(9) 0.0126(9) -0.022(1)
C1 0.029(1) 0.037(1) 0.028(1) -0.0020(9) 0.0095(9) -0.0013(9)
C2 0.037(1) 0.037(1) 0.032(1) -0.0107(9) 0.0170(10) 0.0000(9)
C3 0.044(1) 0.037(1) 0.032(1) 0.000(1) 0.023(1) 0.0027(10)
C4 0.042(1) 0.026(1) 0.031(1) 0.0063(9) 0.0164(10) 0.0065(9)
C5 0.031(1) 0.027(1) 0.024(1) 0.0062(9) 0.0104(9) -0.0027(8)
C6 0.039(1) 0.044(1) 0.029(1) 0.013(1) 0.011(1) 0.0022(9)
C7 0.026(1) 0.061(2) 0.038(1) 0.009(1) 0.006(1) -0.007(1)
C8 0.029(1) 0.041(1) 0.052(1) -0.0058(10) 0.019(1) -0.013(1)
C9 0.030(1) 0.0264(10) 0.032(1) -0.0022(9) 0.0140(9) -0.0031(9)
C10 0.027(1) 0.0209(9) 0.025(1) 0.0014(8) 0.0110(9) -0.0052(8)
C11 0.0244(10) 0.025(1) 0.023(1) 0.0017(8) 0.0111(9) -0.0033(8)
C12 0.028(1) 0.027(1) 0.032(1) 0.0038(8) 0.0135(10) 0.0012(8)
C13 0.033(1) 0.033(1) 0.028(1) 0.0061(9) 0.0133(10) 0.0047(9)
C14 0.045(1) 0.036(1) 0.029(1) 0.002(1) 0.018(1) -0.0004(9)
C15 0.060(2) 0.044(1) 0.027(1) 0.001(1) 0.016(1) 0.004(1)
C16 0.039(1) 0.036(1) 0.032(1) 0.010(1) 0.005(1) -0.0028(10)
C17 0.068(2) 0.031(1) 0.050(2) 0.014(1) 0.013(1) -0.003(1)

loop_
_atom_type_symbol
_atom_type_description
_atom_type_scat_dispersion_real
_atom_type_scat_dispersion_imag
_atom_type_scat_source
C C 0.003 0.002
;International Tables for Crystallography
(1992, Vol. C, Tables 4.2.6.8 and 6.1.1.1)
;
O O 0.011 0.006
;International Tables for Crystallography
(1992, Vol. C, Tables 4.2.6.8 and 6.1.1.1)
;
H H 0.000 0.000
;International Tables for Crystallography
(1992, Vol. C, Table 6.1.1.2)
;

loop_
_geom_angle_atom_site_label_1
_geom_angle_atom_site_label_2
_geom_angle_atom_site_label_3
_geom_angle
_geom_angle_publ_flag
C12 O1 C16 117.0(2) ?
C2 C1 C11 123.8(2) ?
C1 C2 C3 118.3(2) ?
C1 C2 C4 116.0(2) ?
C3 C2 C4 59.3(1) ?
C2 C3 C4 61.1(1) ?
C2 C4 C3 59.7(1) ?
C2 C4 C5 118.3(2) ?
C3 C4 C5 121.9(2) ?
C4 C5 C6 120.4(2) ?
C4 C5 C10 120.6(2) ?
C6 C5 C10 119.0(2) ?
C5 C6 C7 121.4(2) ?
C6 C7 C8 119.6(2) ?
C7 C8 C9 119.8(2) ?
C8 C9 C10 121.5(2) ?
C5 C10 C9 118.6(2) ?
C5 C10 C11 119.6(2) ?
C9 C10 C11 121.5(2) ?
C1 C11 C10 120.7(2) ?
C1 C11 C12 120.7(2) ?
C10 C11 C12 118.4(2) ?
O1 C12 C11 113.0(2) ?
O1 C12 C13 118.8(2) ?
C11 C12 C13 127.9(2) ?
C12 C13 C14 121.7(2) ?
C12 C13 C15 122.8(2) ?
C14 C13 C15 115.5(2) ?
O1 C16 O2 122.9(2) ?
O1 C16 C17 110.8(2) ?
O2 C16 C17 126.3(2) ?
C2 C1 H1 118.120 no
C11 C1 H1 118.088 no
C1 C2 H2 116.905 no
C3 C2 H2 116.879 no
C4 C2 H2 116.906 no
C2 C3 H3 119.833 no
C2 C3 H4 119.807 no
C4 C3 H3 119.822 no
C4 C3 H4 119.814 no
H3 C3 H4 109.472 no
C2 C4 H5 115.172 no
C3 C4 H5 115.199 no
C5 C4 H5 115.194 no
C5 C6 H6 119.322 no
C7 C6 H6 119.276 no
C6 C7 H7 120.171 no
C8 C7 H7 120.230 no
C7 C8 H8 120.100 no
C9 C8 H8 120.143 no
C8 C9 H9 119.268 no
C10 C9 H9 119.274 no
C13 C14 H10 109.447 no
C13 C14 H11 109.427 no
C13 C14 H12 109.439 no
H10 C14 H11 109.504 no
H10 C14 H12 109.538 no
H11 C14 H12 109.472 no
C13 C15 H13 109.559 no
C13 C15 H14 109.441 no
C13 C15 H15 109.497 no
H13 C15 H14 109.450 no
H13 C15 H15 109.495 no
H14 C15 H15 109.385 no
C16 C17 H16 109.449 no
C16 C17 H17 109.512 no
C16 C17 H18 109.470 no
H16 C17 H17 109.478 no
H16 C17 H18 109.437 no
H17 C17 H18 109.482 no

loop_
_geom_bond_atom_site_label_1
_geom_bond_atom_site_label_2
_geom_bond_distance
_geom_bond_publ_flag
O1 C12 1.433(2) yes
O1 C16 1.356(2) yes
O2 C16 1.191(3) yes
C1 C2 1.471(3) yes
C1 C11 1.343(3) yes
C2 C3 1.498(3) yes
C2 C4 1.519(3) yes
C3 C4 1.492(3) yes
C4 C5 1.474(3) yes
C5 C6 1.389(3) yes
C5 C10 1.410(2) yes
C6 C7 1.385(3) yes
C7 C8 1.385(3) yes
C8 C9 1.379(3) yes
C9 C10 1.397(3) yes
C10 C11 1.482(3) yes
C11 C12 1.479(3) yes
C12 C13 1.320(3) yes
C13 C14 1.490(3) yes
C13 C15 1.512(3) yes
C16 C17 1.496(3) yes
C1 H1 0.951 no
C2 H2 0.950 no
C3 H3 0.950 no
C3 H4 0.950 no
C4 H5 0.950 no
C6 H6 0.950 no
C7 H7 0.950 no
C8 H8 0.951 no
C9 H9 0.951 no
C14 H10 0.949 no
C14 H11 0.950 no
C14 H12 0.950 no
C15 H13 0.950 no
C15 H14 0.951 no
C15 H15 0.950 no
C17 H16 0.950 no
C17 H17 0.950 no
C17 H18 0.950 no

loop_
_geom_contact_atom_site_label_1
_geom_contact_atom_site_label_2
_geom_contact_distance
_geom_contact_site_symmetry_2
O1 C14 3.472(3) 2_556
O1 C4 3.566(2) 2_557
O2 C14 3.296(3) 2_456
O2 C17 3.483(3) 2_446

loop_
_geom_torsion_atom_site_label_1
_geom_torsion_atom_site_label_2
_geom_torsion_atom_site_label_3
_geom_torsion_atom_site_label_4
_geom_torsion
_geom_torsion_site_symmetry_1
_geom_torsion_site_symmetry_2
_geom_torsion_site_symmetry_3
_geom_torsion_site_symmetry_4
_geom_torsion_publ_flag
O1 C12 C11 C1 108.2(2) 1_555 1_555 1_555 1_555 yes
O1 C12 C11 C10 -77.1(2) 1_555 1_555 1_555 1_555 yes
O1 C12 C13 C14 173.2(2) 1_555 1_555 1_555 1_555 yes
O1 C12 C13 C15 -6.4(3) 1_555 1_555 1_555 1_555 yes
O2 C16 O1 C12 3.0(3) 1_555 1_555 1_555 1_555 yes
C1 C2 C3 C4 -105.0(2) 1_555 1_555 1_555 1_555 yes
C1 C2 C4 C3 108.9(2) 1_555 1_555 1_555 1_555 yes
C1 C2 C4 C5 -3.5(3) 1_555 1_555 1_555 1_555 yes
C1 C11 C10 C5 -1.3(3) 1_555 1_555 1_555 1_555 yes
C1 C11 C10 C9 173.0(2) 1_555 1_555 1_555 1_555 yes
C1 C11 C12 C13 -77.2(3) 1_555 1_555 1_555 1_555 yes
C2 C1 C11 C10 7.9(3) 1_555 1_555 1_555 1_555 yes
C2 C1 C11 C12 -177.5(2) 1_555 1_555 1_555 1_555 yes
C2 C3 C4 C5 106.4(2) 1_555 1_555 1_555 1_555 yes
C2 C4 C5 C6 -169.0(2) 1_555 1_555 1_555 1_555 yes
C2 C4 C5 C10 9.7(3) 1_555 1_555 1_555 1_555 yes
C3 C2 C1 C11 62.2(3) 1_555 1_555 1_555 1_555 yes
C3 C2 C4 C5 -112.4(2) 1_555 1_555 1_555 1_555 yes
C3 C4 C5 C6 120.9(2) 1_555 1_555 1_555 1_555 yes
C3 C4 C5 C10 -60.4(3) 1_555 1_555 1_555 1_555 yes
C4 C2 C1 C11 -5.3(3) 1_555 1_555 1_555 1_555 yes
C4 C5 C6 C7 -177.8(2) 1_555 1_555 1_555 1_555 yes
C4 C5 C10 C9 178.0(2) 1_555 1_555 1_555 1_555 yes
C4 C5 C10 C11 -7.5(2) 1_555 1_555 1_555 1_555 yes
C5 C6 C7 C8 -1.1(3) 1_555 1_555 1_555 1_555 yes
C5 C10 C9 C8 0.6(3) 1_555 1_555 1_555 1_555 yes
C5 C10 C11 C12 -176.0(2) 1_555 1_555 1_555 1_555 yes
C6 C5 C10 C9 -3.3(3) 1_555 1_555 1_555 1_555 yes
C6 C5 C10 C11 171.2(2) 1_555 1_555 1_555 1_555 yes
C6 C7 C8 C9 -1.7(3) 1_555 1_555 1_555 1_555 yes
C7 C6 C5 C10 3.6(3) 1_555 1_555 1_555 1_555 yes
C7 C8 C9 C10 1.9(3) 1_555 1_555 1_555 1_555 yes
C8 C9 C10 C11 -173.7(2) 1_555 1_555 1_555 1_555 yes
C9 C10 C11 C12 -1.7(2) 1_555 1_555 1_555 1_555 yes
C10 C11 C12 C13 97.5(2) 1_555 1_555 1_555 1_555 yes
C11 C12 O1 C16 -96.6(2) 1_555 1_555 1_555 1_555 yes
C11 C12 C13 C14 -1.1(3) 1_555 1_555 1_555 1_555 yes
C11 C12 C13 C15 179.4(2) 1_555 1_555 1_555 1_555 yes
C12 O1 C16 C17 -175.9(2) 1_555 1_555 1_555 1_555 yes
C13 C12 O1 C16 88.3(2) 1_555 1_555 1_555 1_555 yes
